data_2207307
loop_
_publ_author_name
'Cheng Ma'
'Yewei Yang'

_publ_section_title
;
 Dimethyl 3-(benzylamino)-2-(4-fluorophenyl)furan-4,5-dicarboxylate
;
_journal_coeditor_code NC6046
_journal_issue 11
_journal_name_full 'Acta Crystallographica Section E'
_journal_page_first o3548
_journal_page_last o3550
_journal_paper_doi 10.1107/S1600536805031077
_journal_volume 61
_journal_year 2005
_chemical_formula_iupac 'C21 H18 F N O5'
_chemical_formula_moiety 'C21 H18 F N O5'
_chemical_formula_sum 'C21 H18 F N O5'
_chemical_formula_weight 383.38
_chemical_name_systematic
;
Dimethyl 3-(benzylamino)-2-(4-fluorophenyl)furan-4,5-dicarboxylate
;
_space_group_IT_number 15
_symmetry_cell_setting monoclinic
_symmetry_space_group_name_Hall '-C 2yc'
_symmetry_space_group_name_H-M 'C 1 2/c 1'
_cell_angle_alpha 90.0000
_cell_angle_beta 109.6406(14)
_cell_angle_gamma 90.0000
_cell_formula_units_Z 8
_cell_length_a 19.6280(4)
_cell_length_b 13.1216(3)
_cell_length_c 15.2962(4)
_cell_measurement_reflns_used 11909
_cell_measurement_temperature 295.0(10)
_cell_measurement_theta_max 27.5
_cell_measurement_theta_min 1.9
_cell_volume 3710.34(15)
_computing_cell_refinement 'PROCESS-AUTO (V1.06; Rigaku,1998)'
_computing_data_collection 'PROCESS-AUTO (V1.06; Rigaku,1998)'
_computing_data_reduction 'CrystalStructure (Version 3.60; Rigaku/MSC, 2004)'
_computing_molecular_graphics 'Ortep-3 for Windows (Farrugia, 1997)'
_computing_publication_material 'CrystalStructure (Version 3.60; Rigaku/MSC, 2004) and  PLATON (Spek, 2003)'
_computing_structure_refinement 'CRYSTALS (Watkin,1996)'
_computing_structure_solution 'SIR97 (Altomare et al., 1999)'
_diffrn_detector_area_resol_mean 10.00
_diffrn_measured_fraction_theta_full 0.999
_diffrn_measured_fraction_theta_max 0.998
_diffrn_measurement_device_type 'Rigaku R-AXIS RAPID'
_diffrn_measurement_method \w
_diffrn_radiation_type 'Mo K\a'
_diffrn_radiation_wavelength 0.71069
_diffrn_reflns_av_R_equivalents 0.025
_diffrn_reflns_limit_h_max 23
_diffrn_reflns_limit_h_min -25
_diffrn_reflns_limit_k_max 17
_diffrn_reflns_limit_k_min -17
_diffrn_reflns_limit_l_max 19
_diffrn_reflns_limit_l_min -19
_diffrn_reflns_number 17710
_diffrn_reflns_theta_full 26.00
_diffrn_reflns_theta_max 27.48
_diffrn_standards_decay_% 0
_diffrn_standards_interval_time 0
_diffrn_standards_number 0
_exptl_absorpt_coefficient_mu 0.105
_exptl_absorpt_correction_T_max 0.944
_exptl_absorpt_correction_T_min 0.859
_exptl_absorpt_correction_type multi-scan
_exptl_absorpt_process_details '(ABSCOR; Higashi, 1995)'
_exptl_crystal_colour colorless
_exptl_crystal_density_diffrn 1.373
_exptl_crystal_density_method 'not measured'
_exptl_crystal_description block
_exptl_crystal_F_000 1600.00
_exptl_crystal_size_max 0.60
_exptl_crystal_size_mid 0.55
_exptl_crystal_size_min 0.55
_refine_diff_density_max 0.26
_refine_diff_density_min -0.31
_refine_ls_extinction_coef 24E1(4)
_refine_ls_extinction_method 'Larson (1970), equation 22'
_refine_ls_goodness_of_fit_ref 1.001
_refine_ls_hydrogen_treatment constr
_refine_ls_number_parameters 254
_refine_ls_number_reflns 4264
_refine_ls_R_factor_gt 0.0394
_refine_ls_shift/su_max 0.0000
_refine_ls_structure_factor_coef Fsqd
_refine_ls_weighting_details 'w = 1/[0.0018Fo^2^ + \s(Fo^2^)]/(4Fo^2^)'
_refine_ls_weighting_scheme calc
_refine_ls_wR_factor_ref 0.1215
_reflns_number_gt 2715
_reflns_number_total 4264
_reflns_threshold_expression F^2^>2\s(F^2^)
_cod_data_source_file nc6046.cif
_cod_data_source_block I
_cod_original_sg_symbol_H-M 'C 2/c'
_cod_database_code 2207307
_cod_database_fobs_code 2207307

loop_
_symmetry_equiv_pos_site_id
_symmetry_equiv_pos_as_xyz
1 +X,+Y,+Z
2 -X,+Y,1/2-Z
3 -X,-Y,-Z
4 +X,-Y,1/2+Z
5 1/2+X,1/2+Y,+Z
6 1/2-X,1/2+Y,1/2-Z
7 1/2-X,1/2-Y,-Z
8 1/2+X,1/2-Y,1/2+Z

loop_
_atom_site_label
_atom_site_fract_x
_atom_site_fract_y
_atom_site_fract_z
_atom_site_U_iso_or_equiv
_atom_site_adp_type
_atom_site_calc_flag
_atom_site_refinement_flags
_atom_site_occupancy
_atom_site_type_symbol
F1 0.11726(6) 1.00601(8) 0.16646(8) 0.0743(3) Uani d . 1.00 F
O1 0.26769(5) 0.64213(6) 0.42888(6) 0.0395(2) Uani d . 1.00 O
O2 0.13555(6) 0.37333(9) 0.47125(9) 0.0605(3) Uani d . 1.00 O
O3 0.24123(6) 0.38996(9) 0.58536(8) 0.0588(3) Uani d . 1.00 O
O4 0.40183(6) 0.57652(9) 0.54396(9) 0.0563(3) Uani d . 1.00 O
O5 0.35742(6) 0.41815(9) 0.51861(11) 0.0668(4) Uani d . 1.00 O
N1 0.08216(6) 0.58093(9) 0.39512(9) 0.0402(3) Uani d . 1.00 N
C1 0.19491(6) 0.66210(11) 0.39186(10) 0.0354(3) Uani d . 1.00 C
C2 0.15723(6) 0.58516(11) 0.41589(9) 0.0353(3) Uani d . 1.00 C
C3 0.21032(8) 0.51216(11) 0.46759(10) 0.0376(3) Uani d . 1.00 C
C4 0.27590(8) 0.55100(11) 0.47300(10) 0.0396(4) Uani d . 1.00 C
C5 0.17422(6) 0.75269(10) 0.33343(9) 0.0348(3) Uani d . 1.00 C
C6 0.22567(8) 0.82556(12) 0.33336(11) 0.0425(4) Uani d . 1.00 C
C7 0.20659(10) 0.91034(12) 0.27636(12) 0.0489(4) Uani d . 1.00 C
C8 0.13594(10) 0.92125(12) 0.22067(11) 0.0491(4) Uani d . 1.00 C
C9 0.08353(9) 0.85082(12) 0.21741(11) 0.0473(4) Uani d . 1.00 C
C10 0.10327(8) 0.76607(12) 0.27369(10) 0.0415(4) Uani d . 1.00 C
C11 0.05087(8) 0.65728(12) 0.44088(11) 0.0426(4) Uani d . 1.00 C
C12 0.06912(6) 0.64857(12) 0.54495(11) 0.0396(3) Uani d . 1.00 C
C13 0.07750(8) 0.73640(12) 0.59808(12) 0.0496(4) Uani d . 1.00 C
C14 0.08880(10) 0.73117(16) 0.69182(12) 0.0651(6) Uani d . 1.00 C
C15 0.09312(11) 0.63761(18) 0.73484(12) 0.0700(6) Uani d . 1.00 C
C16 0.08675(10) 0.55027(16) 0.68433(12) 0.0611(5) Uani d . 1.00 C
C17 0.07484(9) 0.55506(12) 0.58928(11) 0.0485(4) Uani d . 1.00 C
C18 0.19182(9) 0.41782(12) 0.50681(10) 0.0419(4) Uani d . 1.00 C
C19 0.22692(12) 0.29638(18) 0.62665(17) 0.0843(7) Uani d . 1.00 C
C20 0.35200(8) 0.51885(12) 0.51619(11) 0.0437(4) Uani d . 1.00 C
C21 0.42933(11) 0.37804(16) 0.5617(2) 0.0958(8) Uani d . 1.00 C
H111 0.0676 0.7234 0.4282 0.051 Uiso c R 1.00 H
H112 -0.0014 0.6538 0.4129 0.051 Uiso c R 1.00 H
H6 0.2752 0.8168 0.3741 0.050 Uiso c R 1.00 H
H10 0.0673 0.7147 0.2721 0.050 Uiso c R 1.00 H
H9 0.0341 0.8605 0.1765 0.056 Uiso c R 1.00 H
H17 0.0702 0.4928 0.5535 0.058 Uiso c R 1.00 H
H16 0.0911 0.4847 0.7150 0.072 Uiso c R 1.00 H
H7 0.2425 0.9608 0.2755 0.059 Uiso c R 1.00 H
H13 0.0752 0.8021 0.5681 0.060 Uiso c R 1.00 H
H14 0.0940 0.7932 0.7279 0.078 Uiso c R 1.00 H
H15 0.1000 0.6340 0.8006 0.083 Uiso c R 1.00 H
H191 0.1998 0.3118 0.6676 0.099 Uiso c R 1.00 H
H192 0.2722 0.2639 0.6619 0.099 Uiso c R 1.00 H
H193 0.1989 0.2508 0.5778 0.099 Uiso c R 1.00 H
H211 0.4525 0.3699 0.5152 0.110 Uiso c R 1.00 H
H212 0.4267 0.3125 0.5897 0.110 Uiso c R 1.00 H
H213 0.4572 0.4250 0.6092 0.110 Uiso c R 1.00 H
H101 0.0683 0.5119 0.4050 0.048 Uiso c R 1.00 H

loop_
_atom_site_aniso_label
_atom_site_aniso_U_11
_atom_site_aniso_U_22
_atom_site_aniso_U_33
_atom_site_aniso_U_12
_atom_site_aniso_U_13
_atom_site_aniso_U_23
F1 0.0909(8) 0.0524(6) 0.0757(7) 0.0101(5) 0.0229(6) 0.0302(5)
O1 0.0366(5) 0.0380(5) 0.0429(5) 0.0008(4) 0.0121(4) 0.0059(4)
O2 0.0629(7) 0.0470(6) 0.0611(7) -0.0145(5) 0.0072(6) 0.0083(5)
O3 0.0591(7) 0.0570(7) 0.0517(7) -0.0048(5) 0.0074(5) 0.0223(5)
O4 0.0446(6) 0.0502(7) 0.0650(7) -0.0019(5) 0.0066(5) 0.0015(5)
O5 0.0446(6) 0.0405(6) 0.1084(11) 0.0068(5) 0.0165(6) 0.0137(6)
N1 0.0377(6) 0.0401(7) 0.0418(6) -0.0047(5) 0.0121(5) 0.0030(5)
C1 0.0338(7) 0.0376(7) 0.0336(7) 0.0018(5) 0.0099(5) -0.0004(5)
C2 0.0391(7) 0.0353(7) 0.0300(6) -0.0017(6) 0.0095(5) 0.0000(5)
C3 0.0438(8) 0.0349(7) 0.0330(7) 0.0000(6) 0.0115(6) 0.0014(5)
C4 0.0434(8) 0.0355(7) 0.0389(7) 0.0029(6) 0.0126(6) 0.0030(6)
C5 0.0398(7) 0.0343(7) 0.0322(7) 0.0000(6) 0.0144(5) -0.0005(5)
C6 0.0415(8) 0.0404(8) 0.0443(8) -0.0013(6) 0.0129(6) -0.0008(6)
C7 0.0570(9) 0.0387(8) 0.0525(9) -0.0084(7) 0.0204(7) 0.0026(7)
C8 0.0649(10) 0.0390(8) 0.0448(8) 0.0072(7) 0.0202(7) 0.0099(7)
C9 0.0465(8) 0.0528(9) 0.0401(8) 0.0037(7) 0.0113(6) 0.0086(7)
C10 0.0415(8) 0.0460(8) 0.0366(7) -0.0025(6) 0.0128(6) 0.0040(6)
C11 0.0361(7) 0.0455(8) 0.0461(8) 0.0026(6) 0.0139(6) 0.0105(7)
C12 0.0281(6) 0.0467(8) 0.0442(8) -0.0013(6) 0.0123(5) 0.0066(6)
C13 0.0439(8) 0.0505(9) 0.0553(9) 0.0038(7) 0.0178(7) 0.0038(8)
C14 0.0670(11) 0.0711(13) 0.0570(11) -0.0030(9) 0.0207(9) -0.0118(9)
C15 0.0714(12) 0.0956(16) 0.0411(9) -0.0080(11) 0.0165(8) 0.0010(10)
C16 0.0643(11) 0.0677(12) 0.0476(9) -0.0102(9) 0.0138(8) 0.0156(9)
C17 0.0498(9) 0.0485(9) 0.0457(9) -0.0071(7) 0.0142(7) 0.0059(7)
C18 0.0493(8) 0.0363(8) 0.0401(8) 0.0009(7) 0.0149(6) 0.0022(6)
C19 0.0840(15) 0.0785(14) 0.0831(14) -0.0022(11) 0.0183(11) 0.0480(12)
C20 0.0428(8) 0.0405(8) 0.0459(8) 0.0030(7) 0.0124(7) 0.0045(6)
C21 0.0502(11) 0.0591(13) 0.164(2) 0.0181(9) 0.0179(13) 0.0285(14)

loop_
_atom_type_symbol
_atom_type_description
_atom_type_scat_dispersion_real
_atom_type_scat_dispersion_imag
_atom_type_scat_source
C C 0.003 0.002
;
International Tables for Crystallography
(1992, Vol. C, Tables 4.2.6.8 and 6.1.1.4)
;
H H 0.000 0.000
;
International Tables for Crystallography
(1992, Vol. C, Table 6.1.1.4)
;
O O 0.011 0.006
;
International Tables for Crystallography
(1992, Vol. C, Tables 4.2.6.8 and 6.1.1.4)
;
N N 0.006 0.003
;
International Tables for Crystallography
(1992, Vol. C, Tables 4.2.6.8 and 6.1.1.4)
;
F F 0.017 0.010
;
International Tables for Crystallography
(1992, Vol. C, Tables 4.2.6.8 and 6.1.1.4)
;

loop_
_geom_angle_atom_site_label_1
_geom_angle_atom_site_label_2
_geom_angle_atom_site_label_3
_geom_angle
_geom_angle_publ_flag
C1 O1 C4 107.86(11) y
C18 O3 C19 116.18(13) y
C20 O5 C21 115.71(12) ?
C2 N1 C11 116.19(11) y
O1 C1 C2 109.19(11) ?
O1 C1 C5 116.38(12) ?
C2 C1 C5 134.31(11) ?
N1 C2 C1 126.09(12) ?
N1 C2 C3 127.60(13) ?
C1 C2 C3 106.30(12) ?
C2 C3 C4 106.22(12) ?
C2 C3 C18 123.40(13) ?
C4 C3 C18 130.35(13) ?
O1 C4 C3 110.38(11) ?
O1 C4 C20 114.06(13) ?
C3 C4 C20 135.55(13) ?
C1 C5 C6 120.49(11) ?
C1 C5 C10 120.92(12) ?
C6 C5 C10 118.54(12) ?
C5 C6 C7 120.65(13) ?
C6 C7 C8 118.59(16) ?
F1 C8 C7 118.25(15) ?
F1 C8 C9 118.89(14) ?
C7 C8 C9 122.86(14) ?
C8 C9 C10 118.07(13) ?
C5 C10 C9 121.25(14) ?
N1 C11 C12 117.40(12) y
C11 C12 C13 119.51(14) ?
C11 C12 C17 122.15(14) ?
C13 C12 C17 118.28(15) ?
C12 C13 C14 120.95(16) ?
C13 C14 C15 120.18(18) ?
C14 C15 C16 119.82(18) ?
C15 C16 C17 120.27(18) ?
C12 C17 C16 120.46(16) ?
O2 C18 O3 124.01(15) ?
O2 C18 C3 122.49(12) ?
O3 C18 C3 113.45(13) ?
O4 C20 O5 124.93(13) ?
O4 C20 C4 124.15(14) ?
O5 C20 C4 110.91(12) ?
C2 N1 H101 109.3 ?
C11 N1 H101 112.2 ?
C5 C6 H6 119.3 ?
C7 C6 H6 120.0 ?
C6 C7 H7 120.8 ?
C8 C7 H7 120.6 ?
C8 C9 H9 120.7 ?
C10 C9 H9 121.2 ?
C5 C10 H10 119.1 ?
C9 C10 H10 119.7 ?
N1 C11 H111 106.9 ?
N1 C11 H112 107.8 ?
C12 C11 H111 107.5 ?
C12 C11 H112 107.6 ?
H111 C11 H112 109.5 ?
C12 C13 H13 118.9 ?
C14 C13 H13 120.1 ?
C13 C14 H14 120.0 ?
C15 C14 H14 119.8 ?
C14 C15 H15 120.1 ?
C16 C15 H15 120.0 ?
C15 C16 H16 119.7 ?
C17 C16 H16 120.1 ?
C12 C17 H17 119.4 ?
C16 C17 H17 120.1 ?
O3 C19 H191 109.5 ?
O3 C19 H192 109.7 ?
O3 C19 H193 109.2 ?
H191 C19 H192 109.5 ?
H191 C19 H193 109.5 ?
H192 C19 H193 109.5 ?
O5 C21 H211 109.5 ?
O5 C21 H212 109.7 ?
O5 C21 H213 109.3 ?
H211 C21 H212 109.5 ?
H211 C21 H213 109.5 ?
H212 C21 H213 109.5 ?

loop_
_geom_bond_atom_site_label_1
_geom_bond_atom_site_label_2
_geom_bond_distance
_geom_bond_publ_flag
F1 C8 1.3618(18) y
O1 C1 1.3734(15) y
O1 C4 1.3558(17) ?
O2 C18 1.2053(19) y
O3 C18 1.3170(17) y
O3 C19 1.451(2) ?
O4 C20 1.1960(18) ?
O5 C20 1.3251(19) ?
O5 C21 1.442(2) ?
N1 C2 1.4002(17) y
N1 C11 1.470(2) y
C1 C2 1.373(2) ?
C1 C5 1.4604(19) ?
C2 C3 1.4404(18) ?
C3 C4 1.361(2) ?
C3 C18 1.473(2) ?
C4 C20 1.477(2) ?
C5 C6 1.391(2) ?
C5 C10 1.3963(17) ?
C6 C7 1.385(2) ?
C7 C8 1.369(2) ?
C8 C9 1.371(2) ?
C9 C10 1.380(2) ?
C11 C12 1.514(2) ?
C12 C13 1.388(2) ?
C12 C17 1.388(2) ?
C13 C14 1.377(2) ?
C14 C15 1.382(3) ?
C15 C16 1.364(3) ?
C16 C17 1.394(2) ?
N1 H101 0.972 ?
C6 H6 0.970 ?
C7 H7 0.970 ?
C9 H9 0.970 ?
C10 H10 0.970 ?
C11 H111 0.970 ?
C11 H112 0.970 ?
C13 H13 0.970 ?
C14 H14 0.970 ?
C15 H15 0.970 ?
C16 H16 0.970 ?
C17 H17 0.970 ?
C19 H191 0.970 ?
C19 H192 0.970 ?
C19 H193 0.970 ?
C21 H211 0.970 ?
C21 H212 0.970 ?
C21 H213 0.970 ?

loop_
_geom_hbond_atom_site_label_D
_geom_hbond_atom_site_label_H
_geom_hbond_atom_site_label_A
_geom_hbond_site_symmetry_A
_geom_hbond_distance_DH
_geom_hbond_distance_HA
_geom_hbond_distance_DA
_geom_hbond_angle_DHA
_geom_hbond_publ_flag
N1 H101 O2 . 0.97 2.28 3.009(2) 132 yes
C13 H13 O4 7_566 0.97 2.49 3.392(2) 155 yes
C15 H15 O2 4_565 0.97 2.47 3.430(2) 172 yes

loop_
_cod_related_entry_id
_cod_related_entry_database
_cod_related_entry_code
1 ChemSpider 21127029
